data_4076012
loop_
_publ_author_name
'Kohl, Gerald'
'Rudolph, Ralph'
'Pritzkow, Hans'
'Enders, Markus'

_publ_section_title
;
 Catalytic C&#x2212;H Activation of Hydrocarbons by Rhodium(I) and
 Iridium(I) Complexes with Hemilabile Quinolyl-Cp Ligands&#x2020;
;
_journal_issue 20
_journal_name_full Organometallics
_journal_page_first 4774
_journal_paper_doi 10.1021/om050438d
_journal_volume 24
_journal_year 2005
_chemical_formula_moiety 'C22 H26 N Rh'
_chemical_formula_sum 'C22 H26 N Rh'
_chemical_formula_weight 407.35
_chemical_name_systematic
; 
 ? 
;
_space_group_IT_number 2
_symmetry_cell_setting triclinic
_symmetry_space_group_name_Hall '-P 1'
_symmetry_space_group_name_H-M 'P -1'
_atom_sites_solution_hydrogens geom
_atom_sites_solution_primary direct
_atom_sites_solution_secondary difmap
_audit_creation_method SHELXL-97
_cell_angle_alpha 81.36(4)
_cell_angle_beta 78.19(5)
_cell_angle_gamma 72.32(5)
_cell_formula_units_Z 2
_cell_length_a 7.310(5)
_cell_length_b 11.092(6)
_cell_length_c 12.134(7)
_cell_measurement_reflns_used 34
_cell_measurement_temperature 203(2)
_cell_measurement_theta_max 13.1
_cell_measurement_theta_min 7.6
_cell_volume 913.4(10)
_computing_cell_refinement 'DIF4     Stoe'
_computing_data_collection 'DIF4     Stoe'
_computing_data_reduction 'REDU4    Stoe'
_computing_molecular_graphics 'ORTEP     (C.K.Johnson, 1965)'
_computing_publication_material 'SHELXL97  (G.Sheldrick, 1997)'
_computing_structure_refinement 'SHELXL-97 (Sheldrick, 1997)'
_computing_structure_solution 'SHELXS-97 (Sheldrick, 1990)'
_diffrn_ambient_temperature 203(2)
_diffrn_measured_fraction_theta_full 0.993
_diffrn_measured_fraction_theta_max 0.993
_diffrn_measurement_device_type 'Siemens-Stoe AED2'
_diffrn_measurement_method omega-scans
_diffrn_radiation_monochromator graphite
_diffrn_radiation_source 'fine-focus sealed tube'
_diffrn_radiation_type MoK\a
_diffrn_radiation_wavelength 0.71073
_diffrn_reflns_av_R_equivalents 0.0000
_diffrn_reflns_av_sigmaI/netI 0.0790
_diffrn_reflns_limit_h_max 8
_diffrn_reflns_limit_h_min -8
_diffrn_reflns_limit_k_max 13
_diffrn_reflns_limit_k_min -12
_diffrn_reflns_limit_l_max 14
_diffrn_reflns_limit_l_min 0
_diffrn_reflns_number 3226
_diffrn_reflns_theta_full 25.06
_diffrn_reflns_theta_max 25.06
_diffrn_reflns_theta_min 1.72
_diffrn_standards_decay_% 20
_diffrn_standards_interval_time 120
_diffrn_standards_number 2
_exptl_absorpt_coefficient_mu 0.937
_exptl_absorpt_correction_T_max 1.000
_exptl_absorpt_correction_T_min 0.891
_exptl_absorpt_correction_type psi-scan
_exptl_absorpt_process_details 'EMPIR  (Stoe)'
_exptl_crystal_colour red
_exptl_crystal_density_diffrn 1.481
_exptl_crystal_density_method 'not measured'
_exptl_crystal_description prism
_exptl_crystal_F_000 420
_exptl_crystal_size_max 0.35
_exptl_crystal_size_mid 0.17
_exptl_crystal_size_min 0.10
_refine_diff_density_max 0.571
_refine_diff_density_min -0.504
_refine_diff_density_rms 0.109
_refine_ls_extinction_method none
_refine_ls_goodness_of_fit_ref 1.063
_refine_ls_hydrogen_treatment mixed
_refine_ls_matrix_type full
_refine_ls_number_parameters 278
_refine_ls_number_reflns 3226
_refine_ls_number_restraints 0
_refine_ls_restrained_S_all 1.063
_refine_ls_R_factor_all 0.0728
_refine_ls_R_factor_gt 0.0453
_refine_ls_shift/su_max 0.008
_refine_ls_shift/su_mean 0.001
_refine_ls_structure_factor_coef Fsqd
_refine_ls_weighting_details 'calc w=1/[\s^2^(Fo^2^)+(0.0424P)^2^+0.1102P] where P=(Fo^2^+2Fc^2^)/3'
_refine_ls_weighting_scheme calc
_refine_ls_wR_factor_gt 0.1014
_refine_ls_wR_factor_ref 0.1096
_reflns_number_gt 2586
_reflns_number_total 3226
_reflns_threshold_expression >2sigma(I)
_cod_data_source_file om050438dsi20050601_105628.cif
_cod_data_source_block gko44
_cod_original_sg_symbol_H-M P-1
_cod_database_code 4076012

loop_
_symmetry_equiv_pos_as_xyz
'x, y, z'
'-x, -y, -z'

loop_
_atom_site_label
_atom_site_type_symbol
_atom_site_fract_x
_atom_site_fract_y
_atom_site_fract_z
_atom_site_U_iso_or_equiv
_atom_site_adp_type
_atom_site_occupancy
_atom_site_calc_flag
_atom_site_refinement_flags
Rh1 Rh 0.91584(7) 0.24190(4) 0.24433(4) 0.02975(14) Uani 1 d .
N1 N 0.2428(7) 0.5295(4) 0.3051(4) 0.0385(11) Uani 1 d .
C1 C 0.5745(8) 0.5259(5) 0.2284(4) 0.0348(12) Uani 1 d .
C2 C 0.3750(8) 0.5959(5) 0.2646(4) 0.0322(12) Uani 1 d .
C3 C 0.0600(10) 0.5970(6) 0.3370(6) 0.0480(16) Uani 1 d .
C4 C -0.0046(10) 0.7302(6) 0.3332(6) 0.0505(17) Uani 1 d .
C5 C 0.1246(10) 0.7971(6) 0.2915(5) 0.0461(15) Uani 1 d .
C6 C 0.3229(9) 0.7316(5) 0.2542(5) 0.0380(13) Uani 1 d .
C7 C 0.4697(11) 0.7928(6) 0.2085(6) 0.0486(17) Uani 1 d .
C8 C 0.6565(10) 0.7261(6) 0.1742(5) 0.0459(15) Uani 1 d .
C9 C 0.7079(9) 0.5917(5) 0.1845(5) 0.0385(13) Uani 1 d .
C10 C 0.6259(7) 0.3850(5) 0.2308(4) 0.0293(11) Uani 1 d .
C11 C 0.6056(8) 0.2953(5) 0.3282(4) 0.0303(11) Uani 1 d .
C12 C 0.6453(8) 0.1723(5) 0.2876(5) 0.0331(12) Uani 1 d .
C13 C 0.6981(8) 0.1834(5) 0.1692(5) 0.0330(12) Uani 1 d .
C14 C 0.6930(8) 0.3148(5) 0.1329(4) 0.0317(12) Uani 1 d .
C15 C 0.5350(9) 0.3249(6) 0.4486(5) 0.0452(15) Uani 1 d .
H15A H 0.6030 0.2561 0.4979 0.069(6) Uiso 1 calc R
H15B H 0.3962 0.3344 0.4676 0.069(6) Uiso 1 calc R
H15C H 0.5601 0.4033 0.4584 0.069(6) Uiso 1 calc R
C16 C 0.6204(9) 0.0551(5) 0.3626(5) 0.0429(14) Uani 1 d .
H16A H 0.4859 0.0701 0.3999 0.069(6) Uiso 1 calc R
H16B H 0.7045 0.0356 0.4190 0.069(6) Uiso 1 calc R
H16C H 0.6549 -0.0159 0.3171 0.069(6) Uiso 1 calc R
C17 C 0.7417(9) 0.0809(6) 0.0914(5) 0.0450(15) Uani 1 d .
H17A H 0.8345 0.0967 0.0254 0.069(6) Uiso 1 calc R
H17B H 0.6224 0.0811 0.0681 0.069(6) Uiso 1 calc R
H17C H 0.7963 -0.0010 0.1308 0.069(6) Uiso 1 calc R
C18 C 0.7224(9) 0.3671(6) 0.0120(5) 0.0437(14) Uani 1 d .
H18A H 0.6123 0.3687 -0.0218 0.069(6) Uiso 1 calc R
H18B H 0.8408 0.3138 -0.0284 0.069(6) Uiso 1 calc R
H18C H 0.7333 0.4527 0.0076 0.069(6) Uiso 1 calc R
C19 C 1.1809(10) 0.1662(7) 0.1345(7) 0.0522(17) Uani 1 d .
C20 C 1.1437(9) 0.2983(7) 0.1283(6) 0.0488(16) Uani 1 d .
C21 C 1.0440(12) 0.2701(7) 0.3770(6) 0.0490(17) Uani 1 d .
C22 C 1.0506(11) 0.1414(7) 0.3833(6) 0.0504(17) Uani 1 d .
H3 H -0.020(9) 0.554(6) 0.356(5) 0.043(18) Uiso 1 d .
H4 H -0.125(11) 0.762(7) 0.355(6) 0.07(2) Uiso 1 d .
H5 H 0.093(8) 0.888(6) 0.282(5) 0.045(17) Uiso 1 d .
H7 H 0.434(9) 0.882(6) 0.198(5) 0.051(18) Uiso 1 d .
H8 H 0.754(8) 0.775(5) 0.144(5) 0.039(16) Uiso 1 d .
H9 H 0.841(11) 0.549(7) 0.163(6) 0.07(2) Uiso 1 d .
H19A H 1.163(11) 0.115(7) 0.070(6) 0.08(2) Uiso 1 d .
H19B H 1.282(11) 0.110(7) 0.177(6) 0.08(2) Uiso 1 d .
H20A H 1.239(9) 0.331(6) 0.162(5) 0.046(17) Uiso 1 d .
H20B H 1.092(8) 0.359(5) 0.066(5) 0.039(16) Uiso 1 d .
H21A H 0.951(9) 0.311(6) 0.425(6) 0.05(2) Uiso 1 d .
H21B H 1.143(9) 0.304(6) 0.353(5) 0.047(18) Uiso 1 d .
H22A H 1.181(9) 0.092(5) 0.357(5) 0.034(15) Uiso 1 d .
H22B H 0.964(9) 0.109(6) 0.431(5) 0.040(17) Uiso 1 d .

loop_
_atom_site_aniso_label
_atom_site_aniso_U_11
_atom_site_aniso_U_22
_atom_site_aniso_U_33
_atom_site_aniso_U_23
_atom_site_aniso_U_13
_atom_site_aniso_U_12
Rh1 0.0323(2) 0.0257(2) 0.0329(2) 0.00048(15) -0.00906(16) -0.00976(16)
N1 0.044(3) 0.030(2) 0.040(3) -0.002(2) -0.011(2) -0.007(2)
C1 0.044(3) 0.031(3) 0.031(3) 0.000(2) -0.012(2) -0.010(2)
C2 0.045(3) 0.024(3) 0.030(3) -0.005(2) -0.013(2) -0.009(2)
C3 0.045(4) 0.038(3) 0.061(4) -0.004(3) -0.009(3) -0.011(3)
C4 0.042(4) 0.044(4) 0.059(4) -0.016(3) -0.010(3) 0.004(3)
C5 0.054(4) 0.032(3) 0.049(4) -0.007(3) -0.017(3) 0.000(3)
C6 0.054(4) 0.029(3) 0.034(3) 0.003(2) -0.024(3) -0.009(3)
C7 0.072(5) 0.025(3) 0.056(4) 0.000(3) -0.026(3) -0.017(3)
C8 0.060(4) 0.034(3) 0.049(4) 0.006(3) -0.012(3) -0.023(3)
C9 0.047(4) 0.032(3) 0.041(3) -0.002(2) -0.007(3) -0.017(3)
C10 0.030(3) 0.024(3) 0.034(3) -0.002(2) -0.009(2) -0.006(2)
C11 0.033(3) 0.025(3) 0.035(3) -0.002(2) -0.013(2) -0.007(2)
C12 0.033(3) 0.023(3) 0.042(3) 0.002(2) -0.006(2) -0.010(2)
C13 0.031(3) 0.032(3) 0.038(3) -0.004(2) -0.013(2) -0.008(2)
C14 0.034(3) 0.034(3) 0.029(3) -0.003(2) -0.005(2) -0.014(2)
C15 0.054(4) 0.045(4) 0.034(3) 0.001(3) -0.007(3) -0.012(3)
C16 0.041(3) 0.029(3) 0.056(4) 0.009(3) -0.005(3) -0.014(3)
C17 0.049(4) 0.042(3) 0.046(4) -0.015(3) -0.008(3) -0.011(3)
C18 0.053(4) 0.045(3) 0.032(3) -0.001(3) -0.008(3) -0.011(3)
C19 0.036(4) 0.048(4) 0.064(5) -0.012(3) 0.008(3) -0.007(3)
C20 0.037(4) 0.051(4) 0.057(4) 0.001(3) 0.001(3) -0.018(3)
C21 0.060(5) 0.052(4) 0.047(4) 0.004(3) -0.023(4) -0.028(4)
C22 0.049(4) 0.052(4) 0.057(4) 0.012(3) -0.031(4) -0.018(4)

loop_
_atom_type_symbol
_atom_type_description
_atom_type_scat_dispersion_real
_atom_type_scat_dispersion_imag
_atom_type_scat_source
C C 0.0033 0.0016 'International Tables Vol C Tables 4.2.6.8 and 6.1.1.4'
H H 0.0000 0.0000 'International Tables Vol C Tables 4.2.6.8 and 6.1.1.4'
N N 0.0061 0.0033 'International Tables Vol C Tables 4.2.6.8 and 6.1.1.4'
Rh Rh -1.1178 0.9187 'International Tables Vol C Tables 4.2.6.8 and 6.1.1.4'

loop_
_geom_angle_atom_site_label_1
_geom_angle_atom_site_label_2
_geom_angle_atom_site_label_3
_geom_angle
C22 Rh1 C21 38.6(3)
C22 Rh1 C19 88.7(3)
C21 Rh1 C19 96.7(3)
C22 Rh1 C20 104.3(3)
C21 Rh1 C20 87.6(3)
C19 Rh1 C20 38.4(3)
C22 Rh1 C14 159.2(2)
C21 Rh1 C14 149.1(3)
C19 Rh1 C14 105.1(3)
C20 Rh1 C14 96.0(2)
C22 Rh1 C11 100.1(3)
C21 Rh1 C11 98.6(3)
C19 Rh1 C11 163.8(2)
C20 Rh1 C11 147.4(2)
C14 Rh1 C11 63.0(2)
C22 Rh1 C10 133.3(3)
C21 Rh1 C10 112.9(3)
C19 Rh1 C10 137.6(3)
C20 Rh1 C10 110.8(2)
C14 Rh1 C10 37.56(19)
C11 Rh1 C10 37.53(18)
C22 Rh1 C12 97.5(2)
C21 Rh1 C12 119.4(3)
C19 Rh1 C12 128.3(2)
C20 Rh1 C12 153.0(3)
C14 Rh1 C12 61.84(19)
C11 Rh1 C12 37.51(18)
C10 Rh1 C12 61.91(19)
C22 Rh1 C13 125.2(2)
C21 Rh1 C13 155.3(3)
C19 Rh1 C13 101.7(3)
C20 Rh1 C13 117.0(3)
C14 Rh1 C13 37.61(18)
C11 Rh1 C13 62.1(2)
C10 Rh1 C13 62.17(19)
C12 Rh1 C13 36.0(2)
C3 N1 C2 116.7(5)
C9 C1 C2 118.9(5)
C9 C1 C10 121.9(5)
C2 C1 C10 119.1(5)
N1 C2 C6 122.7(5)
N1 C2 C1 118.3(5)
C6 C2 C1 119.1(5)
N1 C3 C4 124.9(6)
N1 C3 H3 114(4)
C4 C3 H3 121(4)
C5 C4 C3 118.9(6)
C5 C4 H4 125(5)
C3 C4 H4 116(5)
C4 C5 C6 119.5(6)
C4 C5 H5 125(4)
C6 C5 H5 116(4)
C7 C6 C5 124.0(6)
C7 C6 C2 118.7(6)
C5 C6 C2 117.3(6)
C8 C7 C6 121.7(6)
C8 C7 H7 119(4)
C6 C7 H7 119(4)
C7 C8 C9 119.5(6)
C7 C8 H8 118(3)
C9 C8 H8 123(3)
C1 C9 C8 122.1(6)
C1 C9 H9 122(4)
C8 C9 H9 116(4)
C14 C10 C11 107.5(4)
C14 C10 C1 125.1(5)
C11 C10 C1 127.3(5)
C14 C10 Rh1 70.0(3)
C11 C10 Rh1 70.3(3)
C1 C10 Rh1 128.3(4)
C10 C11 C12 107.4(5)
C10 C11 C15 126.7(5)
C12 C11 C15 125.6(5)
C10 C11 Rh1 72.1(3)
C12 C11 Rh1 73.0(3)
C15 C11 Rh1 125.4(4)
C13 C12 C11 109.1(4)
C13 C12 C16 126.9(5)
C11 C12 C16 123.9(5)
C13 C12 Rh1 72.2(3)
C11 C12 Rh1 69.5(3)
C16 C12 Rh1 127.2(4)
C12 C13 C14 107.7(5)
C12 C13 C17 127.1(5)
C14 C13 C17 125.0(5)
C12 C13 Rh1 71.8(3)
C14 C13 Rh1 68.9(3)
C17 C13 Rh1 127.2(4)
C10 C14 C13 108.1(5)
C10 C14 C18 127.4(5)
C13 C14 C18 123.9(5)
C10 C14 Rh1 72.5(3)
C13 C14 Rh1 73.5(3)
C18 C14 Rh1 127.3(4)
C11 C15 H15A 109.5
C11 C15 H15B 109.5
H15A C15 H15B 109.5
C11 C15 H15C 109.5
H15A C15 H15C 109.5
H15B C15 H15C 109.5
C12 C16 H16A 109.5
C12 C16 H16B 109.5
H16A C16 H16B 109.5
C12 C16 H16C 109.5
H16A C16 H16C 109.5
H16B C16 H16C 109.5
C13 C17 H17A 109.5
C13 C17 H17B 109.5
H17A C17 H17B 109.5
C13 C17 H17C 109.5
H17A C17 H17C 109.5
H17B C17 H17C 109.5
C14 C18 H18A 109.5
C14 C18 H18B 109.5
H18A C18 H18B 109.5
C14 C18 H18C 109.5
H18A C18 H18C 109.5
H18B C18 H18C 109.5
C20 C19 Rh1 71.1(4)
C20 C19 H19A 125(4)
Rh1 C19 H19A 113(4)
C20 C19 H19B 120(4)
Rh1 C19 H19B 112(4)
H19A C19 H19B 109(6)
C19 C20 Rh1 70.5(4)
C19 C20 H20A 116(3)
Rh1 C20 H20A 117(3)
C19 C20 H20B 125(3)
Rh1 C20 H20B 111(3)
H20A C20 H20B 110(5)
C22 C21 Rh1 70.6(4)
C22 C21 H21A 113(4)
Rh1 C21 H21A 107(4)
C22 C21 H21B 127(4)
Rh1 C21 H21B 114(4)
H21A C21 H21B 115(6)
C21 C22 Rh1 70.8(4)
C21 C22 H22A 110(3)
Rh1 C22 H22A 110(3)
C21 C22 H22B 122(4)
Rh1 C22 H22B 108(4)
H22A C22 H22B 123(5)

loop_
_geom_bond_atom_site_label_1
_geom_bond_atom_site_label_2
_geom_bond_distance
Rh1 C22 2.123(6)
Rh1 C21 2.125(7)
Rh1 C19 2.127(6)
Rh1 C20 2.135(6)
Rh1 C14 2.216(6)
Rh1 C11 2.225(6)
Rh1 C10 2.249(5)
Rh1 C12 2.272(5)
Rh1 C13 2.277(5)
N1 C3 1.328(8)
N1 C2 1.359(7)
C1 C9 1.367(8)
C1 C2 1.440(8)
C1 C10 1.490(7)
C2 C6 1.429(7)
C3 C4 1.405(9)
C3 H3 0.84(6)
C4 C5 1.347(10)
C4 H4 0.85(7)
C5 C6 1.423(9)
C5 H5 0.95(6)
C6 C7 1.416(9)
C7 C8 1.354(9)
C7 H7 0.94(6)
C8 C9 1.416(8)
C8 H8 1.01(6)
C9 H9 0.95(7)
C10 C14 1.438(7)
C10 C11 1.440(7)
C11 C12 1.447(7)
C11 C15 1.497(8)
C12 C13 1.406(8)
C12 C16 1.507(7)
C13 C14 1.449(7)
C13 C17 1.504(7)
C14 C18 1.491(7)
C15 H15A 0.9700
C15 H15B 0.9700
C15 H15C 0.9700
C16 H16A 0.9700
C16 H16B 0.9700
C16 H16C 0.9700
C17 H17A 0.9700
C17 H17B 0.9700
C17 H17C 0.9700
C18 H18A 0.9700
C18 H18B 0.9700
C18 H18C 0.9700
C19 C20 1.401(9)
C19 H19A 1.08(8)
C19 H19B 0.99(7)
C20 H20A 1.05(6)
C20 H20B 0.99(6)
C21 C22 1.404(9)
C21 H21A 0.86(6)
C21 H21B 0.90(6)
C22 H22A 0.96(6)
C22 H22B 0.89(6)
